data_2300761
loop_
_publ_author_name
'Meurer, Florian'
'Schimpf, Maximilian'
'Hischa, Birgit'
'Hennig, Christoph'
'Rehbein, Julia'
'Kleemiss, Florian'
'Bodensteiner, Michael'

_publ_section_title
;
 Synthesis and quantum crystallographic evaluation of WYLID: YLID's red
 rival
;
_journal_issue 3
_journal_name_full 'Journal of Applied Crystallography'
_journal_page_first 678
_journal_page_last 687
_journal_paper_doi 10.1107/S160057672500175X
_journal_volume 58
_journal_year 2025
_chemical_formula_moiety 'C20 H14 O3 S'
_chemical_formula_sum 'C20 H14 O3 S'
_chemical_formula_weight 334.398
_space_group_crystal_system orthorhombic
_space_group_IT_number 61
_space_group_name_Hall '-P 2ac 2ab'
_space_group_name_H-M_alt 'P b c a'
_symmetry_Int_Tables_number 61
_atom_sites_solution_primary iterative
_audit_creation_date 2024-11-08
_audit_creation_method
;
Olex2 1.5-alpha
(compiled 2024.11.02 svn.r19aeb66f for OlexSys, GUI svn.r7078)
;
_cell_angle_alpha 90
_cell_angle_beta 90
_cell_angle_gamma 90
_cell_formula_units_Z 8
_cell_length_a 14.54072(7)
_cell_length_b 9.17361(2)
_cell_length_c 23.40310(7)
_cell_measurement_reflns_used 119469
_cell_measurement_temperature 100
_cell_measurement_theta_max 39.0500
_cell_measurement_theta_min 1.7620
_cell_volume 3121.760(19)
_computing_cell_refinement 'CrysAlisPro 1.171.42.58a (Rigaku OD, 2022)'
_computing_data_collection 'CrysAlisPro 1.171.42.58a (Rigaku OD, 2022)'
_computing_data_reduction 'CrysAlisPro 1.171.42.58a (Rigaku OD, 2022)'
_computing_molecular_graphics 'Olex2 1.5-alpha (Dolomanov et al., 2009)'
_computing_publication_material 'Olex2 1.5-alpha (Dolomanov et al., 2009)'
_computing_structure_refinement 'olex2.refine 1.5-alpha (Bourhis et al., 2015)'
_computing_structure_solution 'olex2.solve 1.5-alpha (Bourhis et al., 2015)'
_diffrn_ambient_temperature 100
_diffrn_detector 'Hybrid Pixel Array Detector'
_diffrn_detector_area_resol_mean 5.8140
_diffrn_measured_fraction_theta_full 0.9996
_diffrn_measured_fraction_theta_max 0.9920
_diffrn_measurement_details
;
List of Runs (angles in degrees, time in seconds):

  # Type    Start    End  Width  t~exp~   \w     \q     \k     \f   Frames
--------------------------------------------------------------------------
  1  \w    -56.00  72.50   0.50    1.00    --    0.00 -45.00   0.00  257
  2  \w    -56.00  72.50   0.50    1.00    --    0.00 -45.00  45.00  257
  3  \w    -56.00  72.50   0.50    1.00    --    0.00 -45.00  90.00  257
  4  \w    -56.00  72.50   0.50    1.00    --    0.00 -45.00 135.00  257
  5  \w    -56.00  72.50   0.50    1.00    --    0.00 -45.00 180.00  257
  6  \w    -56.00  72.50   0.50    1.00    --    0.00 -45.00 225.00  257
  7  \w    -56.00  72.50   0.50    1.00    --    0.00 -45.00 270.00  257
  8  \w    -56.00  72.50   0.50    1.00    --    0.00 -45.00 315.00  257
  9  \w    -56.00  72.50   0.50    1.00    --    0.00 -22.50   0.00  257
 10  \w    -56.00  72.50   0.50    1.00    --    0.00 -22.50  45.00  257
 11  \w    -56.00  72.50   0.50    1.00    --    0.00 -22.50  90.00  257
 12  \w    -56.00  72.50   0.50    1.00    --    0.00 -22.50 135.00  257
 13  \w    -56.00  72.50   0.50    1.00    --    0.00 -22.50 180.00  257
 14  \w    -56.00  72.50   0.50    1.00    --    0.00 -22.50 225.00  257
 15  \w    -56.00  72.50   0.50    1.00    --    0.00 -22.50 270.00  257
 16  \w    -56.00  72.50   0.50    1.00    --    0.00 -22.50 315.00  257
 17  \w      9.00 128.00   0.50    1.00    --    0.00  22.50   0.00  238
 18  \w      9.00 128.00   0.50    1.00    --    0.00  22.50  45.00  238
 19  \w      9.00 128.00   0.50    1.00    --    0.00  22.50  90.00  238
 20  \w      9.00 128.00   0.50    1.00    --    0.00  22.50 135.00  238
 21  \w      9.00  28.00   0.50    1.00    --    0.00  22.50 180.00   38
 22  \w      9.00 128.00   0.50    1.00    --    0.00  22.50 225.00  238
 23  \w      9.00 128.00   0.50    1.00    --    0.00  22.50 270.00  238
 24  \w      9.00 128.00   0.50    1.00    --    0.00  22.50 315.00  238
 25  \w      9.00 128.00   0.50    1.00    --    0.00  45.00   0.00  238
 26  \w      9.00 128.00   0.50    1.00    --    0.00  45.00  45.00  238
 27  \w      9.00 128.00   0.50    1.00    --    0.00  45.00  90.00  238
 28  \w      9.00 128.00   0.50    1.00    --    0.00  45.00 135.00  238
 29  \w      9.00 128.00   0.50    1.00    --    0.00  45.00 180.00  238
 30  \w      9.00 128.00   0.50    1.00    --    0.00  45.00 225.00  238
 31  \w      9.00 128.00   0.50    1.00    --    0.00  45.00 270.00  238
 32  \w      9.00 128.00   0.50    1.00    --    0.00  45.00 315.00  238
;
_diffrn_measurement_device 'abstract diffractometer'
_diffrn_measurement_device_type 'dectris-CrysAlisPro-abstract goniometer imported dectris images'
_diffrn_measurement_method '\w scans'
_diffrn_orient_matrix_type 'CrysAlisPro convention (1999,Acta A55,543-557)'
_diffrn_orient_matrix_UB_11 0.0006450000
_diffrn_orient_matrix_UB_12 -0.0033222000
_diffrn_orient_matrix_UB_13 -0.0240477000
_diffrn_orient_matrix_UB_21 0.0064420000
_diffrn_orient_matrix_UB_22 -0.0604598000
_diffrn_orient_matrix_UB_23 0.0013527000
_diffrn_orient_matrix_UB_31 -0.0382144000
_diffrn_orient_matrix_UB_32 -0.0102682000
_diffrn_orient_matrix_UB_33 -0.0001718000
_diffrn_radiation_monochromator synchrotron
_diffrn_radiation_probe x-ray
_diffrn_radiation_type synchrotron
_diffrn_radiation_wavelength 0.56356
_diffrn_reflns_av_R_equivalents 0.0000
_diffrn_reflns_av_unetI/netI 0.0105
_diffrn_reflns_Laue_measured_fraction_full 0.9996
_diffrn_reflns_Laue_measured_fraction_max 0.9920
_diffrn_reflns_limit_h_max 25
_diffrn_reflns_limit_h_min 0
_diffrn_reflns_limit_k_max 16
_diffrn_reflns_limit_k_min 0
_diffrn_reflns_limit_l_max 42
_diffrn_reflns_limit_l_min 0
_diffrn_reflns_number 9750
_diffrn_reflns_point_group_measured_fraction_full 0.9996
_diffrn_reflns_point_group_measured_fraction_max 0.9920
_diffrn_reflns_theta_full 19.7633
_diffrn_reflns_theta_max 30.82
_diffrn_reflns_theta_min 1.77
_diffrn_source synchrotron
_exptl_absorpt_coefficient_mu 0.122
_exptl_absorpt_correction_T_max 1.00000
_exptl_absorpt_correction_T_min 0.77072
_exptl_absorpt_correction_type multi-scan
_exptl_absorpt_process_details
;
CrysAlisPro 1.171.42.58a (Rigaku Oxford Diffraction, 2022)
Empirical absorption correction using spherical harmonics,
implemented in SCALE3 ABSPACK scaling algorithm.
;
_exptl_crystal_colour 'clear red'
_exptl_crystal_colour_lustre clear
_exptl_crystal_colour_primary red
_exptl_crystal_density_diffrn 1.423
_exptl_crystal_description block
_exptl_crystal_F_000 1393.028
_exptl_crystal_size_max 0.1
_exptl_crystal_size_mid 0.1
_exptl_crystal_size_min 0.1
_refine_diff_density_max 0.1055
_refine_diff_density_min -0.1166
_refine_diff_density_rms 0.0282
_refine_ls_d_res_high 0.5500
_refine_ls_d_res_low 9.1162
_refine_ls_extinction_coef 0.00104(11)
_refine_ls_extinction_expression Fc^*^=kFc[1+0.001xFc^2^\l^3^/sin(2\q)]^-1/4^
_refine_ls_goodness_of_fit_ref 1.0655
_refine_ls_hydrogen_treatment refall
_refine_ls_matrix_type full
_refine_ls_number_constraints 0
_refine_ls_number_parameters 444
_refine_ls_number_reflns 9750
_refine_ls_number_restraints 0
_refine_ls_restrained_S_all 1.0655
_refine_ls_R_factor_all 0.0139
_refine_ls_R_factor_gt 0.0100
_refine_ls_shift/su_max 0.0010
_refine_ls_shift/su_mean 0.0002
_refine_ls_structure_factor_coef Fsqd
_refine_ls_weighting_details 'w=1/[\s^2^(Fo^2^)+(0.0031P)^2^+0.0330P] where P=(Fo^2^+2Fc^2^)/3'
_refine_ls_weighting_scheme calc
_refine_ls_wR_factor_gt 0.0176
_refine_ls_wR_factor_ref 0.0182
_reflns_Friedel_coverage 0.0
_reflns_limit_h_max 25
_reflns_limit_h_min 0
_reflns_limit_k_max 16
_reflns_limit_k_min 0
_reflns_limit_l_max 42
_reflns_limit_l_min 0
_reflns_number_gt 8745
_reflns_number_total 9750
_reflns_threshold_expression I>=2u(I)
_cod_data_source_file pl5048.cif
_cod_data_source_block WYLID-4_22000_abs
_cod_depositor_comments 'Adding full bibliography for 2300759--2300765.cif.'
_cod_original_cell_volume 3121.761(19)
_cod_database_code 2300761
_chemical_oxdiff_formula 'C11 H10 N O'
_olex2_refinement_description
;
;
_olex2_refine_details
;
Refinement using NoSpherA2, an implementation of
NOn-SPHERical Atom-form-factors in Olex2.
Please cite:
F. Kleemiss et al. Chem. Sci. DOI 10.1039/D0SC05526C - 2021
NoSpherA2 implementation of HAR makes use of
tailor-made aspherical atomic form factors calculated
on-the-fly from a Hirshfeld-partitioned electron density (ED) - not from
spherical-atom form factors.

The ED is calculated from a gaussian basis set single determinant SCF
wavefunction - either Hartree-Fock or DFT using selected funtionals
- for a fragment of the crystal.
This fragment can be embedded in an electrostatic crystal field by employing cluster charges
or modelled using implicit solvation models, depending on the software used.
The following options were used:
   SOFTWARE:       ORCA 5.0
   PARTITIONING:   NoSpherA2
   INT ACCURACY:   Normal
   METHOD:         R2SCAN
   BASIS SET:      def2-TZVP
   CHARGE:         0
   MULTIPLICITY:   1
   SOLVATION:      Acetone
   DATE:           2024-09-18_13-08-22
;
_olex2_submission_special_instructions 'No special instructions were received'
_oxdiff_exptl_absorpt_empirical_details
;
Empirical correction (ABSPACK) includes:
- Absorption correction using spherical harmonics
- Frame scaling
- B-factor correction
;
_oxdiff_exptl_absorpt_empirical_full_max 2.038
_oxdiff_exptl_absorpt_empirical_full_min 0.546

loop_
_space_group_symop_id
_space_group_symop_operation_xyz
1 x,y,z
2 x+1/2,-y+1/2,-z
3 -x,y+1/2,-z+1/2
4 -x+1/2,-y,z+1/2
5 -x,-y,-z
6 -x-1/2,y-1/2,z
7 x,-y-1/2,z-1/2
8 x-1/2,y,-z-1/2

loop_
_atom_site_label
_atom_site_type_symbol
_atom_site_fract_x
_atom_site_fract_y
_atom_site_fract_z
_atom_site_U_iso_or_equiv
_atom_site_adp_type
_atom_site_occupancy
_atom_site_refinement_flags_posn
S1 S 0.544063(6) 0.100761(8) 0.562635(3) 0.01229(2) Uani 1.000000 .
O3 O 0.502438(15) 0.28023(2) 0.475649(9) 0.01673(5) Uani 1.000000 .
O1 O 0.525140(14) 0.18717(2) 0.694219(8) 0.01982(4) Uani 1.000000 .
O2 O 0.759594(11) 0.585656(17) 0.512945(6) 0.01865(3) Uani 1.000000 .
C13 C 0.696124(10) 0.516470(14) 0.491207(6) 0.01309(2) Uani 1.000000 .
C10 C 0.639968(10) 0.479918(14) 0.625675(5) 0.01189(2) Uani 1.000000 .
C4 C 0.561294(11) 0.273152(15) 0.660589(6) 0.01390(2) Uani 1.000000 .
C9 C 0.680679(11) 0.617275(15) 0.629191(6) 0.01446(2) Uani 1.000000 .
C14 C 0.678594(10) 0.514188(15) 0.427963(6) 0.01364(2) Uani 1.000000 .
C11 C 0.616262(10) 0.383723(13) 0.575562(5) 0.01133(2) Uani 1.000000 .
C19 C 0.606468(10) 0.418053(15) 0.416179(6) 0.01354(2) Uani 1.000000 .
C5 C 0.605329(10) 0.414679(14) 0.675786(5) 0.01314(2) Uani 1.000000 .
C3 C 0.571303(10) 0.260715(14) 0.598782(6) 0.01288(2) Uani 1.000000 .
C15 C 0.724067(12) 0.588170(17) 0.384405(6) 0.01702(2) Uani 1.000000 .
C18 C 0.578575(12) 0.389691(17) 0.360350(6) 0.01723(3) Uani 1.000000 .
C12 C 0.629278(10) 0.416629(14) 0.517446(5) 0.01198(2) Uani 1.000000 .
C1 C 0.589845(13) -0.040712(16) 0.607794(7) 0.01829(3) Uani 1.000000 .
C6 C 0.609087(11) 0.481312(16) 0.728765(6) 0.01646(2) Uani 1.000000 .
C8 C 0.686870(11) 0.684429(16) 0.683303(6) 0.01705(2) Uani 1.000000 .
C2 C 0.422466(12) 0.080135(18) 0.575266(7) 0.01921(3) Uani 1.000000 .
C7 C 0.651331(12) 0.618687(17) 0.732381(6) 0.01818(3) Uani 1.000000 .
C17 C 0.625665(12) 0.460551(19) 0.315917(6) 0.02024(3) Uani 1.000000 .
C16 C 0.696869(12) 0.559294(19) 0.327952(6) 0.01972(3) Uani 1.000000 .
C20 C 0.571414(10) 0.358011(14) 0.471568(6) 0.01263(2) Uani 1.000000 .
H6 H 0.5786(2) 0.4291(3) 0.76596(11) 0.0347(7) Uani 1.000000 .
H7 H 0.6551(2) 0.6739(3) 0.77318(11) 0.0367(7) Uani 1.000000 .
H8 H 0.7196(2) 0.7914(3) 0.68640(12) 0.0331(7) Uani 1.000000 .
H9 H 0.7081(2) 0.6707(3) 0.59136(11) 0.0292(7) Uani 1.000000 .
H18 H 0.52207(19) 0.3152(3) 0.35127(12) 0.0335(7) Uani 1.000000 .
H17 H 0.6064(2) 0.4386(3) 0.27196(11) 0.0389(8) Uani 1.000000 .
H16 H 0.7325(2) 0.6134(3) 0.29288(12) 0.0372(8) Uani 1.000000 .
H15 H 0.77857(19) 0.6656(3) 0.39363(12) 0.0330(7) Uani 1.000000 .
H1a H 0.6644(2) -0.0303(3) 0.60506(14) 0.0410(8) Uani 1.000000 .
H1b H 0.5660(2) -0.0280(3) 0.65159(12) 0.0386(8) Uani 1.000000 .
H1c H 0.5672(2) -0.1418(3) 0.58887(13) 0.0372(8) Uani 1.000000 .
H2a H 0.4086(2) 0.0895(4) 0.62069(12) 0.0409(8) Uani 1.000000 .
H2b H 0.3891(2) 0.1655(3) 0.55109(14) 0.0415(8) Uani 1.000000 .
H2c H 0.4025(2) -0.0254(3) 0.55934(13) 0.0408(8) Uani 1.000000 .

loop_
_atom_site_aniso_label
_atom_site_aniso_U_11
_atom_site_aniso_U_22
_atom_site_aniso_U_33
_atom_site_aniso_U_12
_atom_site_aniso_U_13
_atom_site_aniso_U_23
S1 0.01364(4) 0.01018(4) 0.01305(4) -0.00162(3) 0.00036(3) -0.00055(3)
O3 0.01646(11) 0.01680(9) 0.01693(10) -0.00395(8) -0.00259(8) 0.00101(8)
O1 0.02621(10) 0.01850(8) 0.01476(8) -0.00622(8) 0.00422(7) 0.00161(7)
O2 0.01744(7) 0.02238(6) 0.01614(6) -0.00751(5) -0.00019(5) -0.00022(5)
C13 0.01338(6) 0.01351(5) 0.01236(4) -0.00110(4) 0.00008(4) 0.00079(4)
C10 0.01301(6) 0.01076(4) 0.01191(4) 0.00021(4) 0.00005(4) -0.00080(3)
C4 0.01644(6) 0.01332(5) 0.01195(5) -0.00184(4) 0.00144(4) 0.00032(4)
C9 0.01659(6) 0.01169(5) 0.01510(5) -0.00127(4) 0.00069(4) -0.00180(4)
C14 0.01426(6) 0.01455(5) 0.01212(4) 0.00065(4) 0.00040(4) 0.00197(4)
C11 0.01270(6) 0.01032(4) 0.01098(4) -0.00021(4) 0.00020(4) -0.00008(3)
C19 0.01443(6) 0.01460(5) 0.01158(4) 0.00139(4) -0.00099(4) 0.00051(4)
C5 0.01503(6) 0.01304(5) 0.01135(4) -0.00014(4) 0.00020(4) -0.00086(4)
C3 0.01565(6) 0.01123(4) 0.01177(4) -0.00182(4) 0.00082(4) -0.00018(3)
C15 0.01689(7) 0.01915(6) 0.01503(5) 0.00085(5) 0.00192(4) 0.00461(4)
C18 0.01812(7) 0.02109(6) 0.01248(5) 0.00204(5) -0.00235(4) -0.00038(4)
C12 0.01328(6) 0.01154(4) 0.01113(4) -0.00071(4) -0.00012(4) 0.00031(3)
C1 0.02231(8) 0.01242(5) 0.02016(6) -0.00175(5) -0.00257(5) 0.00183(4)
C6 0.01984(7) 0.01765(5) 0.01190(5) -0.00099(5) 0.00032(4) -0.00231(4)
C8 0.01924(7) 0.01454(5) 0.01736(5) -0.00203(5) -0.00061(5) -0.00418(4)
C2 0.01568(7) 0.02047(6) 0.02148(6) -0.00391(5) 0.00174(5) -0.00272(5)
C7 0.02155(7) 0.01825(6) 0.01475(5) -0.00155(5) -0.00085(5) -0.00478(4)
C17 0.02160(8) 0.02722(7) 0.01189(5) 0.00427(6) -0.00068(5) 0.00176(5)
C16 0.02033(8) 0.02502(7) 0.01380(5) 0.00407(5) 0.00228(5) 0.00543(5)
C20 0.01358(6) 0.01212(4) 0.01218(4) -0.00005(4) -0.00105(4) 0.00015(4)
H6 0.048(2) 0.0367(17) 0.0192(14) -0.0107(15) 0.0064(13) 0.0028(13)
H7 0.0512(19) 0.0368(17) 0.0221(14) -0.0073(15) -0.0006(13) -0.0124(13)
H8 0.0410(18) 0.0236(15) 0.0347(16) -0.0140(13) 0.0015(13) -0.0085(13)
H9 0.0401(18) 0.0247(15) 0.0229(14) -0.0068(13) 0.0058(13) 0.0026(12)
H18 0.0332(17) 0.0400(18) 0.0273(16) -0.0087(14) -0.0044(13) -0.0051(14)
H17 0.0429(19) 0.057(2) 0.0166(14) 0.0010(16) -0.0044(13) -0.0011(14)
H16 0.0372(18) 0.049(2) 0.0254(15) 0.0006(15) 0.0091(13) 0.0117(14)
H15 0.0303(16) 0.0357(17) 0.0329(16) -0.0084(14) -0.0004(13) 0.0036(14)
H1a 0.0263(17) 0.0370(19) 0.060(2) -0.0002(14) -0.0062(15) 0.0101(16)
H1b 0.059(2) 0.0348(18) 0.0224(16) 0.0042(16) 0.0045(15) 0.0045(14)
H1c 0.045(2) 0.0204(15) 0.046(2) -0.0048(14) -0.0074(15) -0.0034(14)
H2a 0.0358(19) 0.059(2) 0.0274(16) -0.0096(16) 0.0082(14) -0.0093(15)
H2b 0.0307(18) 0.0380(19) 0.056(2) 0.0063(15) -0.0063(15) 0.0114(16)
H2c 0.0360(19) 0.0350(18) 0.051(2) -0.0140(15) 0.0018(15) -0.0145(15)

loop_
_atom_type_symbol
_atom_type_scat_dispersion_real
_atom_type_scat_dispersion_imag
_atom_type_scat_source
_atom_type_scat_dispersion_source
C 0.00130 0.00090 'NoSpherA2: Chem.Sci. 2021, DOI:10.1039/D0SC05526C' 'Brennan, Cowan, Rev. Sci. Instrum., 1992, 63, 850'
H 0.00000 0.00000 'NoSpherA2: Chem.Sci. 2021, DOI:10.1039/D0SC05526C' 'Brennan, Cowan, Rev. Sci. Instrum., 1992, 63, 850'
O 0.00640 0.00360 'NoSpherA2: Chem.Sci. 2021, DOI:10.1039/D0SC05526C' 'Brennan, Cowan, Rev. Sci. Instrum., 1992, 63, 850'
S 0.08310 0.07700 'NoSpherA2: Chem.Sci. 2021, DOI:10.1039/D0SC05526C' 'Brennan, Cowan, Rev. Sci. Instrum., 1992, 63, 850'

loop_
_geom_angle_atom_site_label_1
_geom_angle_atom_site_label_2
_geom_angle_atom_site_label_3
_geom_angle
_geom_angle_site_symmetry_1
_geom_angle_site_symmetry_3
_geom_angle_publ_flag
C1 S1 C3 103.787(8) . . ?
C2 S1 C3 103.424(8) . . ?
C2 S1 C1 100.991(9) . . ?
C14 C13 O2 122.820(14) . . ?
C12 C13 O2 130.150(14) . . ?
C12 C13 C14 106.903(12) . . ?
C11 C10 C9 132.206(12) . . ?
C5 C10 C9 119.088(12) . . ?
C5 C10 C11 108.479(11) . . ?
C5 C4 O1 126.047(14) . . ?
C3 C4 O1 128.767(15) . . ?
C3 C4 C5 105.185(11) . . ?
C8 C9 C10 118.325(13) . . ?
H9 C9 C10 120.98(14) . . ?
H9 C9 C8 120.69(14) . . ?
C19 C14 C13 109.301(12) . . ?
C15 C14 C13 129.371(14) . . ?
C15 C14 C19 121.308(13) . . ?
C3 C11 C10 105.908(11) . . ?
C12 C11 C10 126.589(12) . . ?
C12 C11 C3 127.289(12) . . ?
C18 C19 C14 121.434(13) . . ?
C20 C19 C14 108.458(12) . . ?
C20 C19 C18 130.103(14) . . ?
C4 C5 C10 108.951(11) . . ?
C6 C5 C10 122.949(13) . . ?
C6 C5 C4 127.997(13) . . ?
C4 C3 S1 121.714(10) . . ?
C11 C3 S1 126.306(10) . . ?
C11 C3 C4 111.421(11) . . ?
C16 C15 C14 117.601(15) . . ?
H15 C15 C14 121.33(15) . . ?
H15 C15 C16 121.07(15) . . ?
C17 C18 C19 117.786(15) . . ?
H18 C18 C19 121.32(15) . . ?
H18 C18 C17 120.89(15) . . ?
C11 C12 C13 128.822(12) . . ?
C20 C12 C13 107.581(11) . . ?
C20 C12 C11 123.531(12) . . ?
H1a C1 S1 105.67(16) . . ?
H1b C1 S1 110.96(16) . . ?
H1b C1 H1a 111.3(2) . . ?
H1c C1 S1 105.40(16) . . ?
H1c C1 H1a 110.8(2) . . ?
H1c C1 H1b 112.4(2) . . ?
C7 C6 C5 117.887(13) . . ?
H6 C6 C5 120.44(15) . . ?
H6 C6 C7 121.66(15) . . ?
C7 C8 C9 121.734(14) . . ?
H8 C8 C9 118.64(14) . . ?
H8 C8 C7 119.62(14) . . ?
H2a C2 S1 109.53(16) . . ?
H2b C2 S1 106.18(17) . . ?
H2b C2 H2a 111.8(2) . . ?
H2c C2 S1 107.58(16) . . ?
H2c C2 H2a 111.1(2) . . ?
H2c C2 H2b 110.4(2) . . ?
C8 C7 C6 119.987(13) . . ?
H7 C7 C6 119.70(15) . . ?
H7 C7 C8 120.30(15) . . ?
C16 C17 C18 120.632(14) . . ?
H17 C17 C18 119.35(16) . . ?
H17 C17 C16 120.02(16) . . ?
C17 C16 C15 121.199(14) . . ?
H16 C16 C15 119.26(16) . . ?
H16 C16 C17 119.53(16) . . ?
C19 C20 O3 123.776(15) . . ?
C12 C20 O3 128.425(15) . . ?
C12 C20 C19 107.673(12) . . ?

loop_
_geom_bond_atom_site_label_1
_geom_bond_atom_site_label_2
_geom_bond_distance
_geom_bond_site_symmetry_2
_geom_bond_publ_flag
S1 C3 1.73943(15) . ?
S1 C1 1.80123(17) . ?
S1 C2 1.80260(19) . ?
O3 C20 1.2346(3) . ?
O1 C4 1.2320(2) . ?
O2 C13 1.2302(2) . ?
C13 C14 1.50205(19) . ?
C13 C12 1.46994(19) . ?
C10 C9 1.39461(19) . ?
C10 C11 1.50764(18) . ?
C10 C5 1.40969(19) . ?
C4 C5 1.49067(19) . ?
C4 C3 1.45825(19) . ?
C9 C8 1.4111(2) . ?
C9 H9 1.088(2) . ?
C14 C19 1.3977(2) . ?
C14 C15 1.3917(2) . ?
C11 C3 1.41281(18) . ?
C11 C12 1.40600(18) . ?
C19 C18 1.3926(2) . ?
C19 C20 1.49783(19) . ?
C5 C6 1.38344(19) . ?
C15 C16 1.4043(2) . ?
C15 H15 1.086(3) . ?
C18 C17 1.4045(2) . ?
C18 H18 1.090(3) . ?
C12 C20 1.46625(19) . ?
C1 H1a 1.091(3) . ?
C1 H1b 1.088(3) . ?
C1 H1c 1.080(3) . ?
C6 C7 1.4045(2) . ?
C6 H6 1.088(3) . ?
C8 C7 1.3964(2) . ?
C8 H8 1.093(3) . ?
C2 H2a 1.085(3) . ?
C2 H2b 1.081(3) . ?
C2 H2c 1.078(3) . ?
C7 H7 1.082(2) . ?
C17 C16 1.4042(3) . ?
C17 H17 1.085(3) . ?
C16 H16 1.090(3) . ?

loop_
_geom_torsion_atom_site_label_1
_geom_torsion_atom_site_label_2
_geom_torsion_atom_site_label_3
_geom_torsion_atom_site_label_4
_geom_torsion
_geom_torsion_site_symmetry_1
_geom_torsion_site_symmetry_2
_geom_torsion_site_symmetry_3
_geom_torsion_site_symmetry_4
_geom_torsion_publ_flag
S1 C3 C4 O1 -8.669(19) . . . . ?
S1 C3 C4 C5 171.001(13) . . . . ?
S1 C3 C11 C10 -169.429(13) . . . . ?
S1 C3 C11 C12 15.638(17) . . . . ?
O3 C20 C19 C14 173.213(18) . . . . ?
O3 C20 C19 C18 -7.66(2) . . . . ?
O3 C20 C12 C13 -173.416(19) . . . . ?
O3 C20 C12 C11 3.85(2) . . . . ?
O1 C4 C5 C10 179.007(19) . . . . ?
O1 C4 C5 C6 -4.64(2) . . . . ?
O1 C4 C3 C11 179.40(2) . . . . ?
O2 C13 C14 C19 175.644(16) . . . . ?
O2 C13 C14 C15 -2.74(2) . . . . ?
O2 C13 C12 C11 5.77(2) . . . . ?
O2 C13 C12 C20 -177.154(18) . . . . ?
C13 C14 C19 C18 -176.993(12) . . . . ?
C13 C14 C19 C20 2.221(13) . . . . ?
C13 C14 C15 C16 176.218(16) . . . . ?
C13 C12 C11 C10 25.507(18) . . . . ?
C13 C12 C11 C3 -160.565(14) . . . . ?
C13 C12 C20 C19 2.572(12) . . . . ?
C10 C9 C8 C7 -1.733(18) . . . . ?
C10 C11 C3 C4 2.049(13) . . . . ?
C10 C11 C12 C20 -151.147(14) . . . . ?
C10 C5 C4 C3 -0.675(13) . . . . ?
C10 C5 C6 C7 -1.456(17) . . . . ?
C4 C5 C6 C7 -177.341(16) . . . . ?
C4 C3 C11 C12 -172.885(12) . . . . ?
C9 C8 C7 C6 0.813(19) . . . . ?
C14 C19 C18 C17 0.279(17) . . . . ?
C14 C19 C20 C12 -3.006(13) . . . . ?
C14 C15 C16 C17 0.693(18) . . . . ?
C11 C12 C20 C19 179.838(14) . . . . ?
C19 C18 C17 C16 -1.563(18) . . . . ?
C5 C6 C7 C8 0.770(18) . . . . ?
C15 C16 C17 C18 1.094(19) . . . . ?

loop_
_atom_site_anharm_gc_c_label
_atom_site_anharm_gc_c_111
_atom_site_anharm_gc_c_112
_atom_site_anharm_gc_c_113
_atom_site_anharm_gc_c_122
_atom_site_anharm_gc_c_123
_atom_site_anharm_gc_c_133
_atom_site_anharm_gc_c_222
_atom_site_anharm_gc_c_223
_atom_site_anharm_gc_c_233
_atom_site_anharm_gc_c_333
S1 -0.00000001(2) 0.000000007(17) -0.000000003(7) -0.00000001(2) 0.000000006(7) 0.000000001(4) -0.00000001(6) -0.000000013(14) 0.000000001(6) 0.000000002(4)
O3 0.00000005(2) -0.000000039(18) -0.000000007(7) 0.00000004(2) 0.000000009(7) 0.000000009(4) 0.00000009(5) -0.000000016(14) 0.000000005(5) -0.000000005(3)
O1 0.000000018(13) 0.000000022(12) -0.000000022(5) -0.000000026(16) 0.000000026(5) -0.000000007(3) 0.00000002(3) -0.000000036(9) 0.000000012(4) -0.000000001(2)
O2 -0.000000086(6) 0.000000085(5) -0.000000004(2) -0.000000118(7) -0.000000001(2) -0.0000000042(12) -0.000000130(15) -0.000000005(4) 0.0000000059(17) -0.0000000025(10)

loop_
_atom_site_anharm_gc_d_label
_atom_site_anharm_gc_d_1111
_atom_site_anharm_gc_d_1112
_atom_site_anharm_gc_d_1113
_atom_site_anharm_gc_d_1122
_atom_site_anharm_gc_d_1123
_atom_site_anharm_gc_d_1133
_atom_site_anharm_gc_d_1222
_atom_site_anharm_gc_d_1223
_atom_site_anharm_gc_d_1233
_atom_site_anharm_gc_d_1333
_atom_site_anharm_gc_d_2222
_atom_site_anharm_gc_d_2223
_atom_site_anharm_gc_d_2233
_atom_site_anharm_gc_d_2333
_atom_site_anharm_gc_d_3333
S1 -0.0000000018(11) 0.0000000001(7) 0.0000000000(3) -0.0000000002(8) -0.0000000001(2) -0.00000000015(12) -0.0000000002(15) -0.0000000001(3) -0.00000000003(13) 0.00000000001(9) -0.000000017(4) -0.0000000002(8) -0.0000000002(3) -0.00000000004(14) -0.00000000005(10)
O3 -0.0000000015(9) 0.0000000002(7) -0.0000000000(3) 0.0000000015(8) 0.0000000002(2) -0.00000000003(12) 0.0000000006(14) -0.0000000001(3) -0.00000000001(13) 0.00000000007(8) -0.000000012(3) -0.0000000001(8) 0.0000000002(2) -0.00000000002(12) 0.00000000012(8)
O1 -0.0000000012(5) 0.0000000002(4) 0.00000000021(17) 0.0000000011(5) -0.00000000022(16) 0.00000000017(7) -0.0000000002(8) 0.0000000001(2) -0.00000000009(9) 0.00000000009(5) -0.0000000099(17) 0.0000000001(5) 0.00000000042(15) 0.00000000001(7) 0.00000000010(5)
O2 -0.0000000006(2) -0.0000000016(2) -0.00000000011(8) 0.0000000020(2) 0.00000000010(7) -0.00000000002(3) -0.0000000027(4) 0.00000000006(10) 0.00000000008(4) -0.00000000003(2) -0.0000000105(8) 0.0000000001(2) 0.00000000025(7) -0.00000000011(4) 0.00000000014(2)
